data_4104572
loop_
_publ_author_name
'David S\'anchez-Garc\'ia'
'Brice Kauffmann'
'Takahiro Kawanami'
'Hirotaka Ihara'
'Makoto Takafuji'
'Marie-H\'el\`ene Delville'
'Ivan Huc'

_publ_section_title
;
 Nanosized Hybrid Oligoamide Foldamers: Aromatic Templates for the Folding
 of Multiple Aliphatic Units
;
_journal_name_full 'Journal of the American Chemical Society'
_journal_page_first 8642
_journal_page_last 8648
_journal_paper_doi 10.1021/ja9019758
_journal_volume 131
_journal_year 2009
_chemical_formula_sum 'C87 H86 Cl2 N14 O25'
_chemical_formula_weight 1798.60
_chemical_name_systematic
; 
 ? 
;
_space_group_IT_number 14
_symmetry_cell_setting monoclinic
_symmetry_space_group_name_Hall '-P 2ybc'
_symmetry_space_group_name_H-M 'P 1 21/c 1'
_atom_sites_solution_hydrogens geom
_atom_sites_solution_primary direct
_atom_sites_solution_secondary difmap
_audit_creation_method SHELXL-97
_cell_angle_alpha 90.00
_cell_angle_beta 108.70(3)
_cell_angle_gamma 90.00
_cell_formula_units_Z 4
_cell_length_a 19.160(4)
_cell_length_b 35.098(7)
_cell_length_c 14.954(3)
_cell_measurement_temperature 213(2)
_cell_volume 9525(4)
_computing_structure_refinement 'SHELXL-97 (Sheldrick, 1997)'
_computing_structure_solution 'SHELXS-97 (Sheldrick, 1990)'
_diffrn_ambient_temperature 213(2)
_diffrn_measured_fraction_theta_full 0.965
_diffrn_measured_fraction_theta_max 0.965
_diffrn_radiation_monochromator graphite
_diffrn_radiation_source 'rotating anode'
_diffrn_radiation_type CuK\a
_diffrn_radiation_wavelength 1.54178
_diffrn_reflns_av_R_equivalents 0.0582
_diffrn_reflns_av_sigmaI/netI 0.0351
_diffrn_reflns_limit_h_max 15
_diffrn_reflns_limit_h_min -15
_diffrn_reflns_limit_k_max 28
_diffrn_reflns_limit_k_min -28
_diffrn_reflns_limit_l_max 12
_diffrn_reflns_limit_l_min -11
_diffrn_reflns_number 26207
_diffrn_reflns_theta_full 39.58
_diffrn_reflns_theta_max 39.58
_diffrn_reflns_theta_min 2.74
_exptl_absorpt_coefficient_mu 1.276
_exptl_absorpt_correction_type none
_exptl_crystal_density_diffrn 1.254
_exptl_crystal_F_000 3760
_exptl_crystal_size_max 0.1
_exptl_crystal_size_mid 0.05
_exptl_crystal_size_min 0.05
_refine_diff_density_max 0.744
_refine_diff_density_min -0.525
_refine_diff_density_rms 0.162
_refine_ls_extinction_coef 0.0024(5)
_refine_ls_extinction_expression Fc^*^=kFc[1+0.001xFc^2^\l^3^/sin(2\q)]^-1/4^
_refine_ls_extinction_method SHELXL
_refine_ls_goodness_of_fit_ref 1.311
_refine_ls_hydrogen_treatment constr
_refine_ls_matrix_type full
_refine_ls_number_parameters 1198
_refine_ls_number_reflns 5427
_refine_ls_number_restraints 12
_refine_ls_restrained_S_all 1.309
_refine_ls_R_factor_all 0.1583
_refine_ls_R_factor_gt 0.1498
_refine_ls_shift/su_max 0.036
_refine_ls_shift/su_mean 0.006
_refine_ls_structure_factor_coef Fsqd
_refine_ls_weighting_details 'calc w=1/[\s^2^(Fo^2^)+(0.2000P)^2^+0.0000P] where P=(Fo^2^+2Fc^2^)/3'
_refine_ls_weighting_scheme calc
_refine_ls_wR_factor_gt 0.4315
_refine_ls_wR_factor_ref 0.4463
_reflns_number_gt 4775
_reflns_number_total 5427
_reflns_threshold_expression >2sigma(I)
_cod_data_source_file ja9019758_si_002.cif
_cod_data_source_block ds04
_cod_original_cell_volume 9525(3)
_cod_database_code 4104572

loop_
_symmetry_equiv_pos_as_xyz
'x, y, z'
'-x, y+1/2, -z+1/2'
'-x, -y, -z'
'x, -y-1/2, z-1/2'

loop_
_atom_site_label
_atom_site_type_symbol
_atom_site_fract_x
_atom_site_fract_y
_atom_site_fract_z
_atom_site_U_iso_or_equiv
_atom_site_adp_type
_atom_site_occupancy
_atom_site_symmetry_multiplicity
_atom_site_calc_flag
_atom_site_refinement_flags
_atom_site_disorder_assembly
_atom_site_disorder_group
O4 O 0.2183(7) 0.1556(2) 0.1338(6) 0.076(3) Uani 1 1 d . . .
O9 O 0.3245(8) 0.1310(2) 0.3741(6) 0.082(3) Uani 1 1 d . . .
O1 O -0.2038(7) 0.0660(2) -0.0430(6) 0.064(3) Uani 1 1 d . . .
O10 O 0.0700(5) 0.2962(3) 0.3833(6) 0.066(3) Uani 1 1 d . . .
O7 O -0.3233(9) 0.1046(3) 0.1043(8) 0.110(4) Uani 1 1 d . . .
O3 O -0.0039(5) -0.0257(4) 0.1230(6) 0.076(3) Uani 1 1 d . . .
O5 O 0.1847(7) 0.3004(3) 0.1150(5) 0.073(3) Uani 1 1 d . . .
C008 C 0.0426(10) 0.0794(5) 0.5538(10) 0.061(4) Uani 1 1 d . . .
O12 O 0.2297(5) 0.0506(2) 0.7150(10) 0.080(3) Uani 1 1 d . . .
O13 O 0.3710(5) 0.0050(4) 0.3436(7) 0.084(3) Uani 1 1 d . . .
N1 N -0.0193(13) 0.0894(3) 0.0653(8) 0.050(4) Uani 1 1 d . . .
N9 N -0.0648(8) 0.2271(4) 0.3830(7) 0.059(3) Uani 1 1 d . . .
N3 N 0.0573(10) 0.2045(4) 0.1260(6) 0.061(4) Uani 1 1 d . . .
N10 N -0.1154(6) 0.1568(4) 0.4218(7) 0.062(4) Uani 1 1 d . . .
H10 H -0.0693 0.1616 0.4339 0.074 Uiso 1 1 calc R . .
O8 O 0.0876(5) 0.0580(3) 0.3636(6) 0.066(3) Uani 1 1 d . . .
O2 O -0.1493(5) 0.1238(3) -0.0244(6) 0.080(3) Uani 1 1 d . . .
N5 N -0.1093(7) 0.1468(6) 0.2013(8) 0.063(3) Uani 1 1 d . . .
N12 N 0.1670(8) 0.0626(3) 0.5604(9) 0.068(4) Uani 1 1 d . . .
H12 H 0.1618 0.0563 0.5030 0.081 Uiso 1 1 calc R . .
N7 N 0.1087(7) 0.1581(6) 0.3548(6) 0.057(3) Uani 1 1 d . . .
Cl1 Cl 0.3993(6) 0.0142(4) 0.9447(8) 0.125(8) Uani 0.44(2) 1 d PD A 1
N11 N -0.0111(11) 0.1035(3) 0.5112(7) 0.055(3) Uani 1 1 d . . .
C022 C 0.0714(14) 0.2735(6) 0.1206(8) 0.068(6) Uani 1 1 d . . .
N6 N 0.0067(13) 0.1051(3) 0.2978(10) 0.059(4) Uani 1 1 d . . .
H6 H 0.0050 0.1290 0.2845 0.071 Uiso 1 1 calc R . .
N2 N 0.1041(7) 0.1355(5) 0.1149(6) 0.056(3) Uani 1 1 d . . .
H2 H 0.0593 0.1432 0.1023 0.067 Uiso 1 1 calc R . .
C025 C 0.1847(12) 0.2507(6) 0.3649(9) 0.076(5) Uani 1 1 d . . .
H025 H 0.1678 0.2755 0.3659 0.091 Uiso 1 1 calc R . .
C026 C 0.1992(15) 0.1106(4) 0.3696(8) 0.068(6) Uani 1 1 d . . .
H026 H 0.2112 0.0849 0.3801 0.081 Uiso 1 1 calc R . .
N8 N 0.0717(9) 0.2312(4) 0.3658(7) 0.059(3) Uani 1 1 d . . .
H8 H 0.0419 0.2122 0.3574 0.071 Uiso 1 1 calc R . .
C028 C 0.1267(11) 0.2029(6) 0.1211(8) 0.049(4) Uani 1 1 d . . .
C029 C 0.1411(12) 0.2228(6) 0.3644(8) 0.061(7) Uani 1 1 d . . .
C030 C 0.2370(11) 0.1769(6) 0.3656(7) 0.066(5) Uani 1 1 d . . .
C031 C 0.0302(12) 0.2406(6) 0.1271(8) 0.062(5) Uani 1 1 d . . .
O11 O -0.2043(7) 0.1143(2) 0.4265(7) 0.088(3) Uani 1 1 d . . .
O6 O -0.1957(6) 0.2344(3) 0.1227(7) 0.089(3) Uani 1 1 d . . .
C034 C -0.1215(14) 0.1102(6) 0.2159(11) 0.063(5) Uani 1 1 d . . .
N14 N 0.2978(8) -0.0457(3) 0.3345(7) 0.072(3) Uani 1 1 d . . .
H14 H 0.2894 -0.0690 0.3170 0.086 Uiso 1 1 calc R . .
C036 C -0.0386(14) 0.2475(5) 0.1370(8) 0.062(4) Uani 1 1 d . . .
Cl2 Cl 0.2812(6) 0.0181(3) 1.0073(7) 0.089(8) Uani 0.36(2) 1 d PD A 1
C038 C -0.1014(9) 0.0567(5) 0.5119(11) 0.075(5) Uani 1 1 d . . .
H038 H -0.1501 0.0489 0.4969 0.089 Uiso 1 1 calc R . .
N4 N -0.0782(10) 0.2137(4) 0.1411(6) 0.061(3) Uani 1 1 d . . .
H4 H -0.0535 0.1929 0.1458 0.073 Uiso 1 1 calc R . .
C040 C 0.0428(9) 0.2665(6) 0.3791(8) 0.056(4) Uani 1 1 d . . .
C041 C 0.1128(14) 0.0949(6) 0.1236(9) 0.064(4) Uani 1 1 d . . .
C042 C -0.0696(10) -0.0475(4) 0.1149(10) 0.082(5) Uani 1 1 d . . .
H04A H -0.0996 -0.0496 0.0491 0.099 Uiso 1 1 calc R . .
H04B H -0.0984 -0.0349 0.1489 0.099 Uiso 1 1 calc R . .
C043 C 0.1192(9) 0.0919(3) 0.5803(9) 0.062(4) Uani 1 1 d . . .
H04C H 0.1367 0.0979 0.6471 0.075 Uiso 1 1 calc R . .
H04D H 0.1221 0.1149 0.5457 0.075 Uiso 1 1 calc R . .
C044 C -0.0766(11) 0.0271(5) 0.0620(10) 0.066(5) Uani 1 1 d . . .
H044 H -0.1188 0.0121 0.0478 0.079 Uiso 1 1 calc R . .
C045 C 0.1813(12) 0.0781(5) 0.1562(9) 0.059(4) Uani 1 1 d . . .
H045 H 0.2239 0.0927 0.1701 0.071 Uiso 1 1 calc R . .
N13 N 0.2432(6) 0.0085(3) 0.5099(13) 0.062(3) Uani 1 1 d . . .
C047 C 0.1534(12) 0.1637(7) 0.1230(9) 0.075(7) Uani 1 1 d . . .
C048 C -0.0598(15) 0.0871(5) 0.2692(10) 0.060(4) Uani 1 1 d . . .
O14 O 0.4027(6) -0.0514(3) 0.2989(7) 0.094(3) Uani 1 1 d . . .
C050 C -0.1928(17) 0.0944(6) 0.1878(12) 0.081(6) Uani 1 1 d . . .
C051 C 0.4749(8) -0.0388(4) 0.2958(12) 0.086(5) Uani 1 1 d . . .
C052 C 0.1233(15) 0.0163(4) 0.1535(10) 0.064(4) Uani 1 1 d . . .
H052 H 0.1277 -0.0097 0.1656 0.077 Uiso 1 1 calc R . .
C053 C 0.1854(10) 0.0374(5) 0.1684(8) 0.067(4) Uani 1 1 d . . .
H053 H 0.2311 0.0254 0.1866 0.081 Uiso 1 1 calc R . .
C054 C 0.0463(15) 0.0739(6) 0.1016(10) 0.053(4) Uani 1 1 d . . .
C055 C 0.1623(13) 0.1832(6) 0.3616(8) 0.062(5) Uani 1 1 d . . .
C056 C 0.1453(12) 0.2688(7) 0.1176(7) 0.055(4) Uani 1 1 d . . .
C057 C 0.0548(14) 0.0321(7) 0.1214(9) 0.054(4) Uani 1 1 d . . .
C058 C -0.0738(12) 0.0483(5) 0.2853(9) 0.075(5) Uani 1 1 d . . .
H058 H -0.0354 0.0325 0.3190 0.090 Uiso 1 1 calc R . .
C059 C -0.0786(13) 0.0677(5) 0.0420(10) 0.061(5) Uani 1 1 d . . .
C060 C -0.0357(11) 0.2623(5) 0.3824(7) 0.063(4) Uani 1 1 d . . .
C061 C 0.2927(9) 0.3360(3) 0.1304(10) 0.081(4) Uani 1 1 d . . .
H061 H 0.2612 0.3526 0.0812 0.098 Uiso 1 1 calc R . .
C062 C -0.0198(14) 0.3151(4) 0.1346(10) 0.083(5) Uani 1 1 d . . .
H062 H -0.0353 0.3399 0.1396 0.100 Uiso 1 1 calc R . .
C063 C -0.0433(13) 0.0326(3) 0.5576(10) 0.065(4) Uani 1 1 d . . .
H063 H -0.0548 0.0085 0.5742 0.078 Uiso 1 1 calc R . .
C064 C -0.2392(15) 0.1581(6) 0.1213(11) 0.081(5) Uani 1 1 d . . .
H064 H -0.2776 0.1744 0.0903 0.097 Uiso 1 1 calc R . .
C065 C -0.0691(9) 0.2839(6) 0.1374(8) 0.070(4) Uani 1 1 d . . .
H065 H -0.1166 0.2878 0.1393 0.085 Uiso 1 1 calc R . .
C066 C -0.0065(16) 0.0126(6) 0.1039(11) 0.058(5) Uani 1 1 d . . .
C067 C -0.0737(11) 0.2954(4) 0.3924(9) 0.076(4) Uani 1 1 d . . .
H067 H -0.0516 0.3192 0.3957 0.091 Uiso 1 1 calc R . .
C068 C 0.0450(13) 0.3101(6) 0.1254(8) 0.068(4) Uani 1 1 d . . .
H068 H 0.0737 0.3311 0.1220 0.082 Uiso 1 1 calc R . .
C069 C -0.1766(9) 0.2579(6) 0.3952(9) 0.087(4) Uani 1 1 d . . .
H069 H -0.2240 0.2550 0.3985 0.105 Uiso 1 1 calc R . .
C070 C 0.2836(8) 0.2085(6) 0.3648(9) 0.076(5) Uani 1 1 d . . .
H070 H 0.3315 0.2043 0.3648 0.091 Uiso 1 1 calc R . .
C071 C 0.1686(8) 0.2339(8) 0.1155(7) 0.055(4) Uani 1 1 d . . .
H071 H 0.2150 0.2300 0.1100 0.066 Uiso 1 1 calc R . .
C072 C -0.2718(7) 0.0840(4) -0.0965(9) 0.074(4) Uani 1 1 d . . .
H07A H -0.3100 0.0652 -0.1164 0.111 Uiso 1 1 calc R . .
H07B H -0.2657 0.0963 -0.1509 0.111 Uiso 1 1 calc R . .
H07C H -0.2851 0.1027 -0.0578 0.111 Uiso 1 1 calc R . .
C073 C 0.2743(9) -0.0213(5) 0.4754(13) 0.069(4) Uani 1 1 d . . .
C074 C 0.0755(11) 0.0915(5) 0.3441(9) 0.044(4) Uani 1 1 d . . .
C075 C -0.1708(7) 0.1855(5) 0.3797(11) 0.077(4) Uani 1 1 d . . .
H07D H -0.2067 0.1866 0.4131 0.092 Uiso 1 1 calc R . .
H07E H -0.1965 0.1794 0.3141 0.092 Uiso 1 1 calc R . .
C076 C 0.3545(9) 0.0924(4) 0.3884(11) 0.092(5) Uani 1 1 d . . .
H07F H 0.3217 0.0751 0.3435 0.111 Uiso 1 1 calc R . .
H07G H 0.3590 0.0837 0.4516 0.111 Uiso 1 1 calc R . .
C077 C 0.2526(12) 0.1358(6) 0.3687(9) 0.067(5) Uani 1 1 d . . .
C078 C 0.0263(11) 0.0417(4) 0.5788(10) 0.063(4) Uani 1 1 d . . .
H078 H 0.0635 0.0245 0.6087 0.075 Uiso 1 1 calc R . .
C079 C -0.1302(11) 0.2248(4) 0.3872(8) 0.061(4) Uani 1 1 d . . .
C080 C 0.2585(11) 0.2448(5) 0.3641(8) 0.079(5) Uani 1 1 d . . .
H080 H 0.2887 0.2655 0.3631 0.095 Uiso 1 1 calc R . .
C081 C -0.2514(11) 0.1210(8) 0.1380(13) 0.094(7) Uani 1 1 d . . .
C082 C 0.4286(9) 0.0926(4) 0.3749(11) 0.092(5) Uani 1 1 d . . .
H082 H 0.4489 0.0668 0.3884 0.110 Uiso 1 1 calc R . .
C083 C -0.1457(10) 0.0890(6) -0.0104(10) 0.059(4) Uani 1 1 d . . .
C084 C -0.1474(14) 0.0335(4) 0.2494(11) 0.070(4) Uani 1 1 d . . .
H084 H -0.1550 0.0078 0.2578 0.084 Uiso 1 1 calc R . .
C085 C 0.2594(8) 0.2966(4) 0.1167(9) 0.064(4) Uani 1 1 d . . .
H08A H 0.2611 0.2857 0.0579 0.077 Uiso 1 1 calc R . .
H08B H 0.2863 0.2800 0.1681 0.077 Uiso 1 1 calc R . .
C086 C 0.3672(10) 0.3335(4) 0.1163(12) 0.116(5) Uani 1 1 d . . .
H08C H 0.3613 0.3238 0.0542 0.174 Uiso 1 1 calc R . .
H08D H 0.3984 0.3167 0.1627 0.174 Uiso 1 1 calc R . .
H08E H 0.3890 0.3583 0.1229 0.174 Uiso 1 1 calc R . .
C087 C -0.0826(12) 0.0942(4) 0.4890(10) 0.058(4) Uani 1 1 d . . .
C088 C -0.1686(16) 0.1698(6) 0.1522(13) 0.080(5) Uani 1 1 d . . .
C089 C -0.1377(10) 0.1228(6) 0.4409(9) 0.064(4) Uani 1 1 d . . .
C090 C -0.2067(12) 0.0556(6) 0.2036(14) 0.084(5) Uani 1 1 d . . .
H090 H -0.2542 0.0456 0.1835 0.100 Uiso 1 1 calc R . .
C091 C 0.2453(8) -0.0258(3) 0.3719(12) 0.076(4) Uani 1 1 d . . .
H09A H 0.1996 -0.0401 0.3553 0.091 Uiso 1 1 calc R . .
H09B H 0.2346 -0.0009 0.3428 0.091 Uiso 1 1 calc R . .
C092 C 0.2954(8) 0.3520(3) 0.2254(10) 0.093(4) Uani 1 1 d . . .
H09C H 0.2464 0.3531 0.2295 0.139 Uiso 1 1 calc R . .
H09D H 0.3159 0.3772 0.2323 0.139 Uiso 1 1 calc R . .
H09E H 0.3256 0.3360 0.2748 0.139 Uiso 1 1 calc R . .
C093 C 0.2599(10) 0.0126(5) 0.6013(19) 0.076(5) Uani 1 1 d . . .
C094 C 0.3113(9) -0.0085(6) 0.6691(12) 0.080(4) Uani 1 1 d . . .
H094 H 0.3243 -0.0025 0.7329 0.096 Uiso 1 1 calc R . .
C095 C 0.4686(9) -0.0069(5) 0.2277(10) 0.113(5) Uani 1 1 d . . .
H09F H 0.4392 -0.0150 0.1657 0.169 Uiso 1 1 calc R . .
H09G H 0.5169 0.0001 0.2270 0.169 Uiso 1 1 calc R . .
H09H H 0.4457 0.0146 0.2467 0.169 Uiso 1 1 calc R . .
C096 C -0.1473(15) 0.2094(5) 0.1389(10) 0.074(4) Uani 1 1 d . . .
C097 C 0.5220(9) -0.0262(5) 0.4017(9) 0.112(5) Uani 1 1 d . . .
H09I H 0.5236 -0.0469 0.4443 0.168 Uiso 1 1 calc R . .
H09J H 0.4993 -0.0045 0.4199 0.168 Uiso 1 1 calc R . .
H09K H 0.5713 -0.0198 0.4040 0.168 Uiso 1 1 calc R . .
C098 C 0.3256(9) -0.0446(4) 0.5440(16) 0.083(4) Uani 1 1 d . . .
H098 H 0.3480 -0.0644 0.5220 0.100 Uiso 1 1 calc R . .
O099 O 0.2717(8) 0.8738(3) 0.3325(12) 0.168(6) Uani 1 1 d . . .
C100 C 0.1268(11) 0.1220(7) 0.3554(7) 0.047(4) Uani 1 1 d . . .
C101 C -0.1449(12) 0.2922(5) 0.3975(9) 0.081(5) Uani 1 1 d . . .
H101 H -0.1708 0.3141 0.4024 0.097 Uiso 1 1 calc R . .
C102 C 0.4836(9) 0.1211(4) 0.4497(13) 0.113(5) Uani 1 1 d . . .
H10A H 0.4836 0.1150 0.5123 0.170 Uiso 1 1 calc R . .
H10B H 0.4673 0.1469 0.4349 0.170 Uiso 1 1 calc R . .
H10C H 0.5325 0.1183 0.4464 0.170 Uiso 1 1 calc R . .
C103 C 0.3583(10) -0.0287(5) 0.3267(9) 0.065(4) Uani 1 1 d . . .
C104 C -0.1183(9) -0.1105(4) 0.1325(13) 0.117(6) Uani 1 1 d . . .
H10D H -0.1532 -0.1006 0.0759 0.175 Uiso 1 1 calc R . .
H10E H -0.1383 -0.1087 0.1835 0.175 Uiso 1 1 calc R . .
H10F H -0.1082 -0.1368 0.1230 0.175 Uiso 1 1 calc R . .
C105 C -0.3848(13) 0.1258(6) 0.0569(17) 0.152(8) Uani 1 1 d . . .
H10G H -0.3756 0.1395 0.0055 0.182 Uiso 1 1 calc R . .
H10H H -0.3941 0.1444 0.0997 0.182 Uiso 1 1 calc R . .
C106 C 0.5053(9) -0.0740(4) 0.2708(11) 0.107(5) Uani 1 1 d . . .
H10I H 0.5074 -0.0932 0.3174 0.161 Uiso 1 1 calc R . .
H10J H 0.5540 -0.0693 0.2684 0.161 Uiso 1 1 calc R . .
H10K H 0.4743 -0.0827 0.2101 0.161 Uiso 1 1 calc R . .
C107 C 0.4267(12) 0.1027(5) 0.2754(14) 0.161(9) Uani 1 1 d . . .
H10L H 0.4760 0.1031 0.2725 0.241 Uiso 1 1 calc R . .
H10M H 0.4048 0.1274 0.2591 0.241 Uiso 1 1 calc R . .
H10N H 0.3981 0.0841 0.2319 0.241 Uiso 1 1 calc R . .
C108 C 0.3435(9) -0.0401(5) 0.6360(16) 0.097(5) Uani 1 1 d . . .
H108 H 0.3757 -0.0567 0.6778 0.117 Uiso 1 1 calc R . .
C109 C -0.0466(12) -0.0874(4) 0.1565(19) 0.137(8) Uani 1 1 d . . .
H109 H -0.0351 -0.0963 0.1007 0.165 Uiso 1 1 calc R . .
C110 C 0.2181(10) 0.0457(4) 0.6308(16) 0.067(5) Uani 1 1 d . . .
C111 C -0.4549(12) 0.0998(8) 0.0162(18) 0.178(10) Uani 1 1 d . . .
H111 H -0.4473 0.0780 -0.0207 0.214 Uiso 1 1 calc R . .
C112 C 0.3177(13) 0.0401(7) 0.926(2) 0.48(9) Uani 1.00(16) 1 d D . .
C113 C 0.0118(13) -0.0985(6) 0.2113(18) 0.180(11) Uani 1 1 d . . .
H11A H 0.0128 -0.1259 0.2112 0.269 Uiso 1 1 calc R . .
H11B H 0.0170 -0.0895 0.2737 0.269 Uiso 1 1 calc R . .
H11C H 0.0517 -0.0889 0.1920 0.269 Uiso 1 1 calc R . .
O114 O 0.6565(16) 0.3187(6) 0.266(3) 0.46(3) Uani 1 1 d . . .
O97 O 0.3439(11) 0.1964(6) 1.139(3) 0.45(4) Uani 0.93(5) 1 d PD . .
O116 O 0.6796(10) 0.2476(4) 0.176(2) 0.271(10) Uani 1 1 d . . .
O117 O 0.6566(12) 0.1441(6) 0.382(3) 0.41(3) Uani 1 1 d . . .
C4 C 0.2031(15) 0.8603(6) 0.3238(18) 0.180(9) Uani 1 1 d . . .
C2 C -0.4709(14) 0.0888(9) 0.105(2) 0.237(15) Uani 1 1 d . . .
H2A H -0.4310 0.0737 0.1444 0.356 Uiso 1 1 calc R . .
H2B H -0.5157 0.0742 0.0890 0.356 Uiso 1 1 calc R . .
H2C H -0.4762 0.1113 0.1386 0.356 Uiso 1 1 calc R . .
C1 C -0.5190(15) 0.1303(10) -0.045(2) 0.257(18) Uani 1 1 d . . .
H1A H -0.5063 0.1394 -0.0987 0.386 Uiso 1 1 calc R . .
H1B H -0.5218 0.1515 -0.0059 0.386 Uiso 1 1 calc R . .
H1C H -0.5659 0.1177 -0.0670 0.386 Uiso 1 1 calc R . .
O20 O 0.594(3) 0.1896(18) 0.205(3) 0.58(5) Uani 1 1 d . . .
O22 O 0.495(2) 0.261(2) 0.459(4) 0.69(6) Uani 1 1 d . . .
O21 O 0.601(4) 0.2755(13) 0.422(5) 0.62(5) Uani 1 1 d . . .
Cl3 Cl 0.3118(17) 0.0894(7) 0.941(2) 0.89(16) Uani 0.24(3) 1 d PD A 1
O28 O 0.4558(16) 0.2231(10) 1.260(4) 0.62(5) Uani 1 1 d D . .
C120 C 0.644(3) 0.1754(15) 0.428(7) 0.55(7) Uani 1 1 d . . .
C121 C 0.5888(16) 0.3317(11) 0.214(5) 0.51(5) Uani 1 1 d . . .
Cl7 Cl 0.313(3) 0.0611(15) 1.031(3) 0.35(5) Uani 0.26(4) 1 d PD A 2
Cl8 Cl 0.359(4) -0.0007(19) 0.991(6) 1.1(2) Uani 0.37(6) 1 d PD A 2
Cl9 Cl 0.392(2) 0.0628(15) 0.903(3) 0.29(4) Uani 0.23(3) 1 d PD A 2
O99 O 0.3269(12) 0.1365(5) 1.0484(17) 0.250(9) Uani 1 1 d . . .
O98 O 0.4402(14) 0.1867(7) 1.133(2) 0.290(11) Uani 1 1 d . . .

loop_
_atom_site_aniso_label
_atom_site_aniso_U_11
_atom_site_aniso_U_22
_atom_site_aniso_U_33
_atom_site_aniso_U_23
_atom_site_aniso_U_13
_atom_site_aniso_U_12
O4 0.085(7) 0.055(6) 0.103(7) -0.010(4) 0.053(6) -0.022(6)
O9 0.105(10) 0.044(8) 0.113(8) 0.001(4) 0.055(6) 0.015(7)
O1 0.051(7) 0.077(6) 0.064(6) -0.011(5) 0.016(5) -0.009(7)
O10 0.079(7) 0.033(6) 0.090(7) -0.002(4) 0.032(5) -0.015(5)
O7 0.112(12) 0.104(8) 0.141(9) 0.020(7) 0.080(8) 0.014(10)
O3 0.077(8) 0.051(8) 0.106(7) -0.005(5) 0.035(5) -0.010(7)
O5 0.125(10) 0.029(7) 0.074(6) -0.001(4) 0.043(6) -0.020(6)
C008 0.043(13) 0.067(14) 0.085(10) 0.015(9) 0.038(9) 0.010(12)
O12 0.107(8) 0.052(6) 0.097(9) -0.001(6) 0.053(7) 0.010(5)
O13 0.081(7) 0.062(8) 0.127(8) -0.004(6) 0.056(6) 0.007(6)
N1 0.047(12) 0.060(10) 0.050(7) 0.015(6) 0.026(7) 0.037(11)
N9 0.066(9) 0.049(11) 0.072(8) -0.006(5) 0.039(6) 0.001(8)
N3 0.125(14) 0.009(9) 0.068(8) 0.003(4) 0.056(7) 0.011(8)
N10 0.090(11) 0.028(7) 0.092(8) -0.023(6) 0.063(7) -0.034(9)
O8 0.116(9) 0.018(5) 0.072(6) 0.005(4) 0.043(5) 0.003(5)
O2 0.089(8) 0.047(6) 0.110(8) 0.012(5) 0.041(6) 0.004(6)
N5 0.089(12) 0.040(9) 0.079(9) -0.003(7) 0.054(8) -0.020(11)
N12 0.100(9) 0.064(8) 0.045(8) 0.019(7) 0.031(8) -0.003(7)
N7 0.101(11) 0.002(9) 0.074(8) -0.008(5) 0.038(6) -0.033(10)
Cl1 0.103(10) 0.178(13) 0.103(10) -0.008(7) 0.047(6) 0.063(7)
N11 0.078(12) 0.043(8) 0.055(7) -0.006(6) 0.037(7) 0.010(9)
C022 0.11(2) 0.056(19) 0.031(8) -0.010(7) 0.012(8) 0.047(18)
N6 0.078(13) 0.029(7) 0.080(9) -0.018(7) 0.038(9) -0.046(11)
N2 0.070(10) 0.051(10) 0.052(7) -0.003(5) 0.028(5) 0.034(11)
C025 0.047(11) 0.101(17) 0.080(11) 0.009(8) 0.020(8) 0.053(14)
C026 0.110(18) 0.057(10) 0.053(9) 0.000(7) 0.048(9) -0.058(16)
N8 0.075(12) 0.034(10) 0.073(8) 0.004(5) 0.029(6) -0.027(8)
C028 0.079(15) 0.027(16) 0.052(9) -0.007(6) 0.036(8) 0.000(14)
C029 0.051(14) 0.09(2) 0.056(9) 0.007(7) 0.035(7) -0.065(18)
C030 0.066(15) 0.11(2) 0.041(8) 0.009(7) 0.038(7) 0.042(15)
C031 0.084(17) 0.06(2) 0.053(9) 0.003(7) 0.042(8) -0.056(16)
O11 0.074(8) 0.073(7) 0.131(9) -0.009(5) 0.054(6) -0.002(6)
O6 0.084(8) 0.054(7) 0.141(9) 0.010(5) 0.055(6) 0.019(6)
C034 0.046(17) 0.09(2) 0.062(10) -0.022(13) 0.030(11) -0.031(18)
N14 0.093(9) 0.053(7) 0.084(8) -0.019(6) 0.049(7) -0.029(8)
C036 0.093(16) 0.054(18) 0.058(9) 0.013(6) 0.052(8) -0.015(16)
Cl2 0.100(11) 0.112(12) 0.069(9) 0.011(6) 0.047(6) -0.019(7)
C038 0.080(14) 0.061(11) 0.103(11) -0.018(9) 0.058(11) -0.042(13)
N4 0.063(10) 0.060(13) 0.073(8) 0.004(5) 0.042(6) -0.005(9)
C040 0.067(14) 0.053(16) 0.053(9) -0.010(7) 0.026(7) -0.017(13)
C041 0.050(15) 0.08(2) 0.069(10) -0.001(9) 0.030(8) 0.024(19)
C042 0.128(15) 0.017(9) 0.114(12) 0.009(8) 0.056(10) 0.003(10)
C043 0.082(13) 0.043(8) 0.074(10) 0.009(7) 0.042(8) 0.030(10)
C044 0.108(19) 0.013(10) 0.087(10) -0.028(7) 0.047(11) -0.029(11)
C045 0.091(17) 0.027(12) 0.067(9) -0.019(6) 0.036(9) -0.017(10)
N13 0.076(8) 0.051(9) 0.075(12) 0.011(7) 0.045(8) -0.008(6)
C047 0.099(17) 0.08(2) 0.061(10) -0.019(8) 0.052(10) -0.07(2)
C048 0.084(18) 0.061(17) 0.036(9) -0.012(9) 0.022(11) 0.009(18)
O14 0.112(10) 0.056(6) 0.127(8) -0.014(5) 0.057(7) 0.022(7)
C050 0.09(2) 0.09(2) 0.084(12) 0.018(11) 0.054(12) 0.04(2)
C051 0.067(11) 0.073(11) 0.151(17) 0.034(10) 0.082(11) 0.019(9)
C052 0.077(15) 0.044(9) 0.082(10) -0.004(8) 0.040(9) -0.024(15)
C053 0.077(15) 0.072(15) 0.060(9) -0.001(7) 0.031(8) 0.024(11)
C054 0.07(2) 0.07(2) 0.042(8) -0.011(9) 0.042(10) -0.012(19)
C055 0.13(2) 0.000(14) 0.058(9) -0.006(5) 0.035(8) 0.020(15)
C056 0.11(2) 0.011(15) 0.054(9) -0.003(6) 0.042(8) 0.009(14)
C057 0.038(17) 0.07(2) 0.067(10) -0.020(9) 0.027(9) -0.003(16)
C058 0.16(2) 0.028(12) 0.057(9) -0.012(7) 0.057(11) -0.037(11)
C059 0.025(14) 0.094(19) 0.065(10) -0.021(10) 0.016(9) -0.021(15)
C060 0.133(18) 0.026(12) 0.031(8) -0.003(5) 0.027(7) 0.005(14)
C061 0.128(15) 0.043(10) 0.082(12) 0.001(7) 0.046(9) -0.021(9)
C062 0.154(17) 0.013(11) 0.102(12) -0.001(6) 0.068(11) 0.007(13)
C063 0.103(15) 0.019(8) 0.080(10) 0.020(7) 0.039(9) 0.026(12)
C064 0.09(2) 0.060(15) 0.107(12) -0.004(9) 0.058(11) -0.040(13)
C065 0.124(13) 0.033(10) 0.065(10) 0.001(6) 0.045(8) 0.005(14)
C066 0.080(18) 0.043(18) 0.070(10) 0.024(9) 0.049(10) 0.042(17)
C067 0.112(15) 0.038(13) 0.087(11) -0.004(7) 0.044(9) -0.010(11)
C068 0.105(14) 0.070(19) 0.050(9) -0.007(6) 0.055(9) -0.008(12)
C069 0.113(13) 0.092(14) 0.069(10) 0.009(8) 0.046(9) 0.018(16)
C070 0.075(11) 0.083(15) 0.089(11) -0.015(8) 0.054(8) -0.045(13)
C071 0.072(11) 0.056(15) 0.050(9) -0.004(6) 0.038(7) -0.027(15)
C072 0.040(10) 0.093(10) 0.082(10) -0.003(8) 0.009(8) 0.002(8)
C073 0.071(10) 0.055(10) 0.093(16) -0.008(12) 0.044(12) -0.005(9)
C074 0.010(12) 0.075(18) 0.041(8) -0.015(7) -0.001(7) -0.019(14)
C075 0.075(10) 0.047(11) 0.129(12) 0.007(9) 0.061(9) 0.019(11)
C076 0.090(13) 0.054(12) 0.139(14) -0.031(8) 0.044(10) 0.021(9)
C077 0.059(15) 0.064(17) 0.083(11) -0.006(7) 0.027(8) 0.048(14)
C078 0.049(12) 0.045(13) 0.110(11) -0.009(8) 0.048(9) -0.017(8)
C079 0.092(13) 0.034(11) 0.062(9) -0.005(6) 0.033(8) 0.015(12)
C080 0.14(2) 0.019(11) 0.084(10) 0.000(6) 0.035(9) -0.018(9)
C081 0.036(15) 0.15(2) 0.112(13) -0.039(15) 0.049(11) -0.06(2)
C082 0.114(14) 0.050(10) 0.131(15) 0.021(9) 0.068(11) 0.051(9)
C083 0.020(12) 0.090(16) 0.067(10) -0.022(10) 0.015(9) -0.013(15)
C084 0.118(14) 0.034(10) 0.076(10) -0.009(9) 0.055(10) -0.024(15)
C085 0.058(10) 0.070(12) 0.075(10) 0.007(7) 0.037(7) -0.001(8)
C086 0.140(16) 0.089(11) 0.141(15) -0.001(9) 0.076(12) -0.037(10)
C087 0.035(14) 0.061(15) 0.097(11) -0.014(9) 0.049(10) 0.006(13)
C088 0.096(17) 0.062(18) 0.109(13) 0.009(11) 0.068(12) 0.00(2)
C089 0.038(13) 0.082(16) 0.083(10) -0.028(9) 0.036(9) 0.006(15)
C090 0.100(17) 0.047(13) 0.125(14) -0.016(10) 0.065(13) -0.025(13)
C091 0.099(11) 0.053(8) 0.093(15) -0.028(8) 0.054(11) 0.001(8)
C092 0.119(12) 0.064(9) 0.090(12) -0.017(8) 0.027(9) -0.005(8)
C093 0.074(13) 0.080(14) 0.083(16) 0.019(15) 0.036(13) -0.030(11)
C094 0.067(10) 0.116(13) 0.061(12) -0.010(12) 0.028(11) 0.005(10)
C095 0.128(14) 0.136(14) 0.067(10) 0.011(10) 0.021(9) 0.033(10)
C096 0.11(2) 0.044(17) 0.095(12) -0.007(8) 0.068(11) -0.025(15)
C097 0.123(13) 0.161(14) 0.044(10) -0.008(9) 0.014(9) 0.018(11)
C098 0.093(13) 0.082(11) 0.085(15) 0.005(12) 0.043(11) -0.008(11)
O099 0.162(12) 0.100(8) 0.281(18) -0.011(9) 0.126(12) -0.035(8)
C100 0.031(14) 0.08(2) 0.042(8) -0.007(7) 0.020(7) -0.018(14)
C101 0.135(18) 0.035(13) 0.098(12) -0.010(7) 0.075(10) -0.003(10)
C102 0.126(13) 0.063(9) 0.170(16) -0.007(10) 0.074(12) -0.006(10)
C103 0.099(15) 0.024(11) 0.070(9) -0.002(7) 0.025(9) -0.001(12)
C104 0.124(14) 0.030(8) 0.22(2) 0.002(9) 0.094(13) -0.012(9)
C105 0.117(18) 0.122(15) 0.25(3) 0.012(16) 0.104(18) 0.048(17)
C106 0.110(12) 0.103(12) 0.126(13) 0.012(9) 0.063(10) 0.039(10)
C107 0.25(2) 0.141(15) 0.156(18) 0.070(13) 0.148(17) 0.107(15)
C108 0.096(12) 0.122(16) 0.093(18) -0.030(11) 0.056(12) -0.016(11)
C109 0.108(17) 0.043(13) 0.26(3) 0.036(13) 0.058(16) -0.003(13)
C110 0.119(15) 0.035(10) 0.073(16) -0.032(11) 0.067(14) -0.034(11)
C111 0.110(17) 0.24(3) 0.20(2) 0.063(19) 0.071(16) -0.041(19)
C112 0.58(14) 0.28(6) 0.32(8) 0.10(5) -0.24(8) -0.20(7)
C113 0.14(2) 0.102(16) 0.27(3) 0.100(17) 0.024(18) 0.026(15)
O114 0.23(3) 0.163(17) 0.91(9) -0.04(3) 0.06(4) 0.004(17)
O97 0.14(2) 0.166(19) 0.95(9) 0.19(3) 0.04(3) 0.022(13)
O116 0.186(15) 0.134(12) 0.49(3) -0.002(16) 0.105(19) -0.008(11)
O117 0.173(17) 0.182(18) 0.95(8) -0.15(3) 0.30(3) -0.056(14)
C4 0.19(2) 0.172(19) 0.20(2) -0.016(15) 0.091(18) -0.105(18)
C2 0.18(2) 0.35(4) 0.21(3) 0.14(3) 0.10(2) 0.03(2)
C1 0.20(2) 0.38(4) 0.24(3) 0.18(3) 0.14(2) 0.15(3)
O20 0.56(6) 0.88(11) 0.37(5) 0.28(6) 0.26(5) 0.39(8)
O22 0.33(4) 0.91(12) 0.78(10) -0.40(9) 0.12(5) 0.22(6)
O21 0.85(11) 0.39(5) 0.77(11) 0.24(6) 0.44(10) 0.27(7)
Cl3 0.15(4) 2.0(4) 0.57(12) -1.0(2) 0.18(5) -0.39(10)
O28 0.34(4) 0.30(4) 1.29(18) 0.05(6) 0.36(7) 0.09(3)
C120 0.35(6) 0.24(5) 1.2(2) -0.10(8) 0.48(10) -0.05(5)
C121 0.09(2) 0.24(4) 1.19(16) 0.12(6) 0.21(5) 0.10(2)
Cl7 0.40(8) 0.33(7) 0.43(9) -0.04(5) 0.27(7) 0.11(6)
Cl8 1.6(4) 1.3(4) 0.46(12) -0.11(14) 0.51(19) -1.0(4)
Cl9 0.43(8) 0.31(6) 0.17(3) -0.03(3) 0.14(4) -0.08(5)
O99 0.27(2) 0.193(16) 0.33(3) -0.033(15) 0.15(2) -0.012(14)
O98 0.25(2) 0.25(2) 0.37(3) 0.00(2) 0.10(2) -0.013(19)

loop_
_atom_type_symbol
_atom_type_description
_atom_type_scat_dispersion_real
_atom_type_scat_dispersion_imag
_atom_type_scat_source
C C 0.0181 0.0091 'International Tables Vol C Tables 4.2.6.8 and 6.1.1.4'
H H 0.0000 0.0000 'International Tables Vol C Tables 4.2.6.8 and 6.1.1.4'
N N 0.0311 0.0180 'International Tables Vol C Tables 4.2.6.8 and 6.1.1.4'
O O 0.0492 0.0322 'International Tables Vol C Tables 4.2.6.8 and 6.1.1.4'
Cl Cl 0.3639 0.7018 'International Tables Vol C Tables 4.2.6.8 and 6.1.1.4'

loop_
_geom_angle_atom_site_label_1
_geom_angle_atom_site_label_2
_geom_angle_atom_site_label_3
_geom_angle
C077 O9 C076 117.8(12)
C083 O1 C072 115.9(11)
C105 O7 C081 122.2(17)
C066 O3 C042 121.9(14)
C056 O5 C085 119.2(12)
N11 C008 C078 120.9(12)
N11 C008 C043 119.7(15)
C078 C008 C043 119.3(16)
C054 N1 C059 119.7(13)
C079 N9 C060 118.1(12)
C028 N3 C031 114.9(14)
C089 N10 C075 118.3(11)
C034 N5 C088 119.2(15)
C110 N12 C043 120.0(11)
C100 N7 C055 116.3(13)
C008 N11 C087 122.4(11)
C068 C022 C031 122(2)
C068 C022 C056 119(2)
C031 C022 C056 118.9(18)
C048 N6 C074 130.6(13)
C047 N2 C041 131.5(16)
C029 C025 C080 122.1(16)
C077 C026 C100 121.9(15)
C029 N8 C040 128.6(12)
N3 C028 C071 125.0(15)
N3 C028 C047 112.3(17)
C071 C028 C047 122.7(19)
C025 C029 N8 118.0(17)
C025 C029 C055 122.9(18)
N8 C029 C055 119.1(15)
C055 C030 C070 120.0(16)
C055 C030 C077 110.2(17)
C070 C030 C077 129.8(18)
N3 C031 C036 122.5(15)
N3 C031 C022 121.9(17)
C036 C031 C022 116(2)
N5 C034 C050 122.2(18)
N5 C034 C048 118.3(18)
C050 C034 C048 119(2)
C103 N14 C091 122.5(12)
C031 C036 C065 124.4(17)
C031 C036 N4 113.3(16)
C065 C036 N4 122.1(18)
C063 C038 C087 116.9(13)
C096 N4 C036 129.7(13)
O10 C040 N8 127.9(14)
O10 C040 C060 121.0(16)
N8 C040 C060 111.0(16)
C045 C041 C054 122.8(18)
C045 C041 N2 121.9(19)
C054 C041 N2 115.2(17)
O3 C042 C109 108.6(14)
C008 C043 N12 111.8(12)
C066 C044 C059 114.4(14)
C041 C045 C053 118.6(14)
C093 N13 C073 118.8(13)
O4 C047 N2 119(2)
O4 C047 C028 123.3(16)
N2 C047 C028 117.3(18)
N6 C048 C058 126.8(18)
N6 C048 C034 115.6(16)
C058 C048 C034 117.7(19)
C103 O14 C051 122.2(12)
C034 C050 C090 122.8(18)
C034 C050 C081 114(2)
C090 C050 C081 123(3)
C106 C051 O14 102.0(11)
C106 C051 C095 114.3(12)
O14 C051 C095 112.2(12)
C106 C051 C097 109.8(12)
O14 C051 C097 106.7(11)
C095 C051 C097 111.3(12)
C053 C052 C057 122.0(15)
C052 C053 C045 120.7(13)
N1 C054 C041 123.2(18)
N1 C054 C057 121.2(17)
C041 C054 C057 116(2)
N7 C055 C030 129.6(13)
N7 C055 C029 114.8(19)
C030 C055 C029 115.6(19)
C071 C056 O5 124.9(19)
C071 C056 C022 117.0(15)
O5 C056 C022 118.1(18)
C066 C057 C052 123.9(19)
C066 C057 C054 116.0(19)
C052 C057 C054 120.0(19)
C048 C058 C084 119.8(15)
N1 C059 C044 123.2(15)
N1 C059 C083 112.1(17)
C044 C059 C083 124.6(19)
N9 C060 C067 121.6(15)
N9 C060 C040 120.0(15)
C067 C060 C040 118.2(17)
C086 C061 C085 107.8(11)
C086 C061 C092 113.8(13)
C085 C061 C092 110.8(11)
C068 C062 C065 123.4(12)
C078 C063 C038 124.4(12)
C088 C064 C081 116.2(17)
C036 C065 C062 114.3(14)
C057 C066 O3 120.0(18)
C057 C066 C044 125.1(16)
O3 C066 C044 115(2)
C101 C067 C060 119.3(13)
C062 C068 C022 120.3(15)
C101 C069 C079 115.0(14)
C080 C070 C030 120.5(13)
C056 C071 C028 122.1(14)
N13 C073 C098 116.4(14)
N13 C073 C091 114.2(17)
C098 C073 C091 129.3(17)
O8 C074 N6 122.6(14)
O8 C074 C100 128.8(17)
N6 C074 C100 108.3(16)
N10 C075 C079 107.6(11)
O9 C076 C082 108.8(12)
C026 C077 O9 132.0(19)
C026 C077 C030 119.5(14)
O9 C077 C030 108.4(18)
C063 C078 C008 116.7(13)
N9 C079 C069 125.1(13)
N9 C079 C075 121.7(13)
C069 C079 C075 113.2(17)
C070 C080 C025 118.8(13)
C064 C081 O7 121(3)
C064 C081 C050 123.7(15)
O7 C081 C050 115(2)
C076 C082 C107 114.0(14)
C076 C082 C102 110.2(11)
C107 C082 C102 109.7(15)
O2 C083 O1 122.7(15)
O2 C083 C059 125.7(14)
O1 C083 C059 111.6(17)
C090 C084 C058 123.0(12)
O5 C085 C061 107.1(11)
N11 C087 C038 118.7(14)
N11 C087 C089 118.1(15)
C038 C087 C089 123.2(18)
C064 C088 N5 124.2(16)
C064 C088 C096 122(2)
N5 C088 C096 114(2)
O11 C089 N10 123.7(14)
O11 C089 C087 116.8(17)
N10 C089 C087 119.2(15)
C084 C090 C050 117.2(16)
N14 C091 C073 112.0(12)
N13 C093 C094 126.0(15)
N13 C093 C110 113.7(17)
C094 C093 C110 120(2)
C093 C094 C108 116.5(15)
O6 C096 N4 127.2(14)
O6 C096 C088 118(2)
N4 C096 C088 114.9(19)
C108 C098 C073 124.8(16)
N7 C100 C026 121.8(15)
N7 C100 C074 123.6(16)
C026 C100 C074 114.6(19)
C069 C101 C067 120.8(13)
O13 C103 O14 123.0(16)
O13 C103 N14 122.2(16)
O14 C103 N14 114.7(15)
O7 C105 C111 111.6(17)
C098 C108 C094 117.3(17)
C113 C109 C104 123.2(16)
C113 C109 C042 130.2(18)
C104 C109 C042 105.5(16)
O12 C110 N12 127.1(14)
O12 C110 C093 117.2(19)
N12 C110 C093 115.2(16)
C2 C111 C105 101(2)
C2 C111 C1 109.3(19)
C105 C111 C1 103(2)
Cl3 C112 Cl1 126(2)
Cl3 C112 Cl9 70(2)
Cl1 C112 Cl9 62(2)
Cl3 C112 Cl2 107.0(13)
Cl1 C112 Cl2 101.3(10)
Cl9 C112 Cl2 149(2)
Cl3 C112 Cl7 56.8(19)
Cl1 C112 Cl7 112.1(19)
Cl9 C112 Cl7 105.2(16)
Cl2 C112 Cl7 55(2)
Cl3 C112 Cl8 140(4)
Cl1 C112 Cl8 44(3)
Cl9 C112 Cl8 103(4)
Cl2 C112 Cl8 58(3)
Cl7 C112 Cl8 89(4)
C112 Cl7 Cl8 45.4(19)
C112 Cl8 Cl7 45(2)

loop_
_geom_bond_atom_site_label_1
_geom_bond_atom_site_label_2
_geom_bond_distance
O4 C047 1.235(19)
O9 C077 1.363(16)
O9 C076 1.460(15)
O1 C083 1.336(15)
O1 C072 1.439(13)
O10 C040 1.160(15)
O7 C105 1.38(2)
O7 C081 1.428(17)
O3 C066 1.372(17)
O3 C042 1.445(16)
O5 C056 1.351(17)
O5 C085 1.428(13)
C008 N11 1.327(15)
C008 C078 1.437(17)
C008 C043 1.461(16)
O12 C110 1.219(16)
O13 C103 1.216(14)
N1 C054 1.317(17)
N1 C059 1.320(15)
N9 C079 1.275(15)
N9 C060 1.356(16)
N3 C028 1.356(16)
N3 C031 1.369(18)
N10 C089 1.327(16)
N10 C075 1.454(15)
O8 C074 1.217(15)
O2 C083 1.235(16)
N5 C034 1.336(17)
N5 C088 1.397(18)
N12 C110 1.325(18)
N12 C043 1.470(15)
N7 C100 1.314(16)
N7 C055 1.330(19)
Cl1 C112 1.752(15)
N11 C087 1.342(14)
C022 C068 1.391(18)
C022 C031 1.420(19)
C022 C056 1.44(2)
N6 C048 1.363(18)
N6 C074 1.364(16)
N2 C047 1.348(15)
N2 C041 1.434(18)
C025 C029 1.285(18)
C025 C080 1.433(18)
C026 C077 1.357(19)
C026 C100 1.393(19)
N8 C029 1.369(17)
N8 C040 1.396(17)
C028 C071 1.369(19)
C028 C047 1.47(2)
C029 C055 1.453(19)
C030 C055 1.43(2)
C030 C070 1.428(18)
C030 C077 1.47(2)
C031 C036 1.40(2)
O11 C089 1.259(15)
O6 C096 1.243(18)
C034 C050 1.41(2)
C034 C048 1.442(19)
N14 C103 1.341(16)
N14 C091 1.475(15)
C036 C065 1.408(18)
C036 N4 1.419(18)
Cl2 C112 1.759(15)
C038 C063 1.389(18)
C038 C087 1.434(17)
N4 C096 1.322(18)
C040 C060 1.53(2)
C041 C045 1.377(17)
C041 C054 1.419(18)
C042 C109 1.54(2)
C044 C066 1.38(2)
C044 C059 1.454(19)
C045 C053 1.439(17)
N13 C093 1.308(17)
N13 C073 1.385(15)
C048 C058 1.43(2)
O14 C103 1.325(16)
O14 C051 1.469(15)
C050 C090 1.42(2)
C050 C081 1.46(2)
C051 C106 1.466(18)
C051 C095 1.489(19)
C051 C097 1.61(2)
C052 C053 1.359(17)
C052 C057 1.363(19)
C054 C057 1.49(2)
C056 C071 1.307(18)
C057 C066 1.311(18)
C058 C084 1.434(19)
C059 C083 1.476(19)
C060 C067 1.405(17)
C061 C086 1.510(19)
C061 C085 1.508(16)
C061 C092 1.515(17)
C062 C068 1.306(18)
C062 C065 1.454(19)
C063 C078 1.308(16)
C064 C088 1.35(2)
C064 C081 1.36(2)
C067 C101 1.395(17)
C069 C101 1.345(18)
C069 C079 1.492(19)
C070 C080 1.362(18)
C073 C098 1.428(19)
C073 C091 1.475(19)
C074 C100 1.43(2)
C075 C079 1.570(18)
C076 C082 1.496(18)
C082 C107 1.52(2)
C082 C102 1.61(2)
C084 C090 1.363(19)
C087 C089 1.469(18)
C088 C096 1.48(2)
C093 C094 1.380(19)
C093 C110 1.55(2)
C094 C108 1.432(19)
C098 C108 1.317(18)
O099 C4 1.36(2)
C104 C109 1.54(2)
C105 C111 1.58(3)
C109 C113 1.22(2)
C111 C2 1.51(3)
C111 C1 1.67(3)
C112 Cl3 1.751(15)
C112 Cl9 1.76(2)
C112 Cl7 1.76(2)
C112 Cl8 1.77(2)
O114 C121 1.36(4)
O117 C120 1.36(6)
Cl7 Cl8 2.48(8)

loop_
_geom_torsion_atom_site_label_1
_geom_torsion_atom_site_label_2
_geom_torsion_atom_site_label_3
_geom_torsion_atom_site_label_4
_geom_torsion
C078 C008 N11 C087 -0.3(16)
C043 C008 N11 C087 -177.0(10)
C031 N3 C028 C071 -1.3(16)
C031 N3 C028 C047 178.3(9)
C080 C025 C029 N8 179.6(10)
C080 C025 C029 C055 -0.8(18)
C040 N8 C029 C025 -8.4(18)
C040 N8 C029 C055 172.0(10)
C028 N3 C031 C036 -176.5(10)
C028 N3 C031 C022 1.8(15)
C068 C022 C031 N3 -177.4(10)
C056 C022 C031 N3 -3.2(16)
C068 C022 C031 C036 1.0(16)
C056 C022 C031 C036 175.2(10)
C088 N5 C034 C050 -3.4(16)
C088 N5 C034 C048 -178.2(10)
N3 C031 C036 C065 -179.2(10)
C022 C031 C036 C065 2.3(17)
N3 C031 C036 N4 -2.9(16)
C022 C031 C036 N4 178.7(9)
C031 C036 N4 C096 -170.9(11)
C065 C036 N4 C096 5.5(18)
C029 N8 C040 O10 8(2)
C029 N8 C040 C060 -176.0(10)
C047 N2 C041 C045 9.1(17)
C047 N2 C041 C054 -174.4(10)
C066 O3 C042 C109 -170.8(13)
N11 C008 C043 N12 -138.4(11)
C078 C008 C043 N12 44.9(14)
C110 N12 C043 C008 -113.3(12)
C054 C041 C045 C053 0.1(16)
N2 C041 C045 C053 176.3(10)
C041 N2 C047 O4 5.5(18)
C041 N2 C047 C028 -172.7(10)
N3 C028 C047 O4 -168.5(11)
C071 C028 C047 O4 11.2(18)
N3 C028 C047 N2 9.6(14)
C071 C028 C047 N2 -170.7(10)
C074 N6 C048 C058 2.9(17)
C074 N6 C048 C034 -176.1(10)
N5 C034 C048 N6 -1.8(15)
C050 C034 C048 N6 -176.7(10)
N5 C034 C048 C058 179.2(10)
C050 C034 C048 C058 4.3(16)
N5 C034 C050 C090 -179.4(11)
C048 C034 C050 C090 -4.7(18)
N5 C034 C050 C081 2.5(17)
C048 C034 C050 C081 177.3(10)
C103 O14 C051 C106 174.5(11)
C103 O14 C051 C095 -62.7(16)
C103 O14 C051 C097 59.4(15)
C057 C052 C053 C045 4.0(17)
C041 C045 C053 C052 -3.9(16)
C059 N1 C054 C041 176.4(10)
C059 N1 C054 C057 -3.1(14)
C045 C041 C054 N1 -176.0(10)
N2 C041 C054 N1 7.5(15)
C045 C041 C054 C057 3.5(15)
N2 C041 C054 C057 -173.0(9)
C100 N7 C055 C030 3.0(16)
C100 N7 C055 C029 -177.7(9)
C070 C030 C055 N7 174.6(11)
C077 C030 C055 N7 -4.4(16)
C070 C030 C055 C029 -4.7(14)
C077 C030 C055 C029 176.2(9)
C025 C029 C055 N7 -175.6(11)
N8 C029 C055 N7 4.0(14)
C025 C029 C055 C030 3.9(16)
N8 C029 C055 C030 -176.6(10)
C085 O5 C056 C071 -4.7(16)
C085 O5 C056 C022 176.9(9)
C068 C022 C056 C071 178.3(10)
C031 C022 C056 C071 3.9(16)
C068 C022 C056 O5 -3.1(15)
C031 C022 C056 O5 -177.5(9)
C053 C052 C057 C066 178.2(12)
C053 C052 C057 C054 -0.2(17)
N1 C054 C057 C066 -2.5(15)
C041 C054 C057 C066 178.0(10)
N1 C054 C057 C052 176.0(10)
C041 C054 C057 C052 -3.5(15)
N6 C048 C058 C084 -179.4(10)
C034 C048 C058 C084 -0.5(15)
C054 N1 C059 C044 5.8(15)
C054 N1 C059 C083 -171.3(9)
C066 C044 C059 N1 -2.9(16)
C066 C044 C059 C083 173.9(10)
C079 N9 C060 C067 4.2(16)
C079 N9 C060 C040 179.0(9)
O10 C040 C060 N9 -176.2(10)
N8 C040 C060 N9 7.1(14)
O10 C040 C060 C067 -1.2(16)
N8 C040 C060 C067 -178.0(9)
C087 C038 C063 C078 -1.5(18)
C031 C036 C065 C062 -5.1(17)
N4 C036 C065 C062 178.9(10)
C068 C062 C065 C036 4.9(18)
C052 C057 C066 O3 3.8(18)
C054 C057 C066 O3 -177.8(9)
C052 C057 C066 C044 -172.8(11)
C054 C057 C066 C044 5.6(18)
C042 O3 C066 C057 172.9(10)
C042 O3 C066 C044 -10.2(15)
C059 C044 C066 C057 -3.2(17)
C059 C044 C066 O3 -179.9(9)
N9 C060 C067 C101 -3.9(17)
C040 C060 C067 C101 -178.8(11)
C065 C062 C068 C022 -2(2)
C031 C022 C068 C062 -1.2(18)
C056 C022 C068 C062 -175.4(12)
C055 C030 C070 C080 2.7(17)
C077 C030 C070 C080 -178.4(11)
O5 C056 C071 C028 178.0(9)
C022 C056 C071 C028 -3.5(16)
N3 C028 C071 C056 2.4(18)
C047 C028 C071 C056 -177.3(11)
C093 N13 C073 C098 -2.8(15)
C093 N13 C073 C091 173.5(10)
C048 N6 C074 O8 3.9(17)
C048 N6 C074 C100 178.7(10)
C089 N10 C075 C079 166.7(10)
C077 O9 C076 C082 169.9(11)
C100 C026 C077 O9 -174.8(12)
C100 C026 C077 C030 8.6(17)
C076 O9 C077 C026 -3.6(19)
C076 O9 C077 C030 173.4(10)
C055 C030 C077 C026 -1.6(15)
C070 C030 C077 C026 179.5(11)
C055 C030 C077 O9 -179.0(9)
C070 C030 C077 O9 2.1(17)
C038 C063 C078 C008 1.0(18)
N11 C008 C078 C063 0.0(17)
C043 C008 C078 C063 176.7(11)
C060 N9 C079 C069 -2.5(17)
C060 N9 C079 C075 174.9(10)
C101 C069 C079 N9 0.4(18)
C101 C069 C079 C075 -177.2(11)
N10 C075 C079 N9 32.3(15)
N10 C075 C079 C069 -150.0(10)
C030 C070 C080 C025 0.5(17)
C029 C025 C080 C070 -1.5(18)
C088 C064 C081 O7 -176.6(11)
C088 C064 C081 C050 1.0(19)
C105 O7 C081 C064 -3(2)
C105 O7 C081 C050 179.2(14)
C034 C050 C081 C064 -1.3(19)
C090 C050 C081 C064 -179.3(12)
C034 C050 C081 O7 176.4(10)
C090 C050 C081 O7 -1.6(18)
O9 C076 C082 C107 -64.1(16)
O9 C076 C082 C102 59.8(14)
C072 O1 C083 O2 0.3(15)
C072 O1 C083 C059 -179.1(9)
N1 C059 C083 O2 -6.5(16)
C044 C059 C083 O2 176.5(11)
N1 C059 C083 O1 172.9(8)
C044 C059 C083 O1 -4.2(15)
C048 C058 C084 C090 -3.3(17)
C056 O5 C085 C061 -170.3(9)
C086 C061 C085 O5 -170.7(11)
C092 C061 C085 O5 64.2(14)
C008 N11 C087 C038 -0.2(15)
C008 N11 C087 C089 -179.3(10)
C063 C038 C087 N11 1.0(15)
C063 C038 C087 C089 -179.9(11)
C081 C064 C088 N5 -1.8(19)
C081 C064 C088 C096 179.9(12)
C034 N5 C088 C064 3.1(18)
C034 N5 C088 C096 -178.5(10)
C075 N10 C089 O11 -1.5(16)
C075 N10 C089 C087 -176.0(10)
N11 C087 C089 O11 -175.3(10)
C038 C087 C089 O11 5.6(16)
N11 C087 C089 N10 -0.5(15)
C038 C087 C089 N10 -179.5(10)
C058 C084 C090 C050 3.0(19)
C034 C050 C090 C084 1.1(19)
C081 C050 C090 C084 178.9(12)
C103 N14 C091 C073 -75.0(14)
N13 C073 C091 N14 156.2(10)
C098 C073 C091 N14 -28.2(18)
C073 N13 C093 C094 5.6(17)
C073 N13 C093 C110 -176.7(9)
N13 C093 C094 C108 -6.7(18)
C110 C093 C094 C108 175.9(10)
C036 N4 C096 O6 8(2)
C036 N4 C096 C088 -175.5(11)
C064 C088 C096 O6 19.7(18)
N5 C088 C096 O6 -158.7(12)
C064 C088 C096 N4 -157.1(12)
N5 C088 C096 N4 24.5(15)
N13 C073 C098 C108 1.7(19)
C091 C073 C098 C108 -173.9(13)
C055 N7 C100 C026 4.7(14)
C055 N7 C100 C074 -176.9(10)
C077 C026 C100 N7 -10.6(16)
C077 C026 C100 C074 170.8(10)
O8 C074 C100 N7 -162.2(10)
N6 C074 C100 N7 23.4(13)
O8 C074 C100 C026 16.3(15)
N6 C074 C100 C026 -158.0(9)
C079 C069 C101 C067 0.0(18)
C060 C067 C101 C069 1.7(19)
C051 O14 C103 O13 6.6(18)
C051 O14 C103 N14 -173.6(11)
C091 N14 C103 O13 -5.4(18)
C091 N14 C103 O14 174.8(11)
C081 O7 C105 C111 172.6(13)
C073 C098 C108 C094 -3(2)
C093 C094 C108 C098 4.9(18)
O3 C042 C109 C113 20(3)
O3 C042 C109 C104 -171.9(12)
C043 N12 C110 O12 3.0(18)
C043 N12 C110 C093 174.5(10)
N13 C093 C110 O12 178.4(10)
C094 C093 C110 O12 -3.9(16)
N13 C093 C110 N12 6.0(14)
C094 C093 C110 N12 -176.2(11)
O7 C105 C111 C2 72(2)
O7 C105 C111 C1 -174.9(17)
Cl3 C112 Cl7 Cl8 -157(4)
Cl1 C112 Cl7 Cl8 -38(3)
Cl9 C112 Cl7 Cl8 -104(4)
Cl2 C112 Cl7 Cl8 50(3)
Cl3 C112 Cl8 Cl7 30(4)
Cl1 C112 Cl8 Cl7 124(4)
Cl9 C112 Cl8 Cl7 105.5(19)
Cl2 C112 Cl8 Cl7 -48(3)
